data_7022027
loop_
_publ_author_name
'Tyutyunnik, Alexander P.'
'Slobodin, Boris V.'
'Samigullina, Rina F.'
'Verberck, Bart'
'Tarakina, Nadezda V.'

_publ_section_title
;
 K2CaV2O7: a pyrovanadate with a new layered type of structure in the
 A2BV2O7 family.
;
_journal_issue 4
_journal_name_full 'Dalton transactions (Cambridge, England : 2003)'
_journal_page_first 1057
_journal_page_last 1064
_journal_paper_doi 10.1039/c2dt31246h
_journal_volume 42
_journal_year 2013
_chemical_formula_structural 'Ca C O3'
_chemical_formula_sum 'C Ca O3'
_chemical_formula_weight 100.09
_chemical_name_common 'Calcium Carbonate'
_space_group_IT_number 167
_symmetry_cell_setting trigonal
_symmetry_space_group_name_Hall '-R 3 2"c'
_symmetry_space_group_name_H-M 'R -3 c :H'
_cell_angle_alpha 90.0
_cell_angle_beta 90.0
_cell_angle_gamma 120.0
_cell_formula_units_Z 6
_cell_length_a 4.9915(11)
_cell_length_b 4.9915
_cell_length_c 17.088(5)
_cell_measurement_temperature 298
_cell_volume 368.71(14)
_computing_structure_solution 'GSAS (A.C. Larson and R.B. Von Dreele, 2004), EXPGUI (Toby, B.H., 2001)'
_diffrn_ambient_temperature 298(2)
_diffrn_radiation_wavelength 1.54056
_exptl_crystal_density_diffrn 2.705
_exptl_crystal_density_method 'not measured'
_pd_block_id 2012-05-24T12:12|K5CA3V5O18_phase3|Tyutyunnik||
_pd_phase_name 'from C:/X-ray/Samigullina/2011-02-01/CaCO3.cel'
_cod_data_source_file c2dt31246h.txt
_cod_data_source_block K5CA3V5O18_phase_3
_cod_original_cell_volume 368.72(15)
_cod_original_sg_symbol_H-M 'R -3 c'
_cod_database_code 7022027

loop_
_symmetry_equiv_pos_site_id
_symmetry_equiv_pos_as_xyz
1 +x,+y,+z
2 -y,x-y,+z
3 y-x,-x,+z
4 y-x,+y,+z+1/2
5 -y,-x,+z+1/2
6 +x,x-y,+z+1/2
-1 -x,-y,-z
-2 +y,y-x,-z
-3 x-y,+x,-z
-4 x-y,-y,-z+1/2
-5 +y,+x,-z+1/2
-6 -x,y-x,-z+1/2
101 +x+1/3,+y+2/3,+z+2/3
102 -y+1/3,x-y+2/3,+z+2/3
103 y-x+1/3,-x+2/3,+z+2/3
104 y-x+1/3,+y+2/3,+z+1/6
105 -y+1/3,-x+2/3,+z+1/6
106 +x+1/3,x-y+2/3,+z+1/6
-101 -x+2/3,-y+1/3,-z+1/3
-102 +y+2/3,y-x+1/3,-z+1/3
-103 x-y+2/3,+x+1/3,-z+1/3
-104 x-y+2/3,-y+1/3,-z+5/6
-105 +y+2/3,+x+1/3,-z+5/6
-106 -x+2/3,y-x+1/3,-z+5/6
201 +x+2/3,+y+1/3,+z+1/3
202 -y+2/3,x-y+1/3,+z+1/3
203 y-x+2/3,-x+1/3,+z+1/3
204 y-x+2/3,+y+1/3,+z+5/6
205 -y+2/3,-x+1/3,+z+5/6
206 +x+2/3,x-y+1/3,+z+5/6
-201 -x+1/3,-y+2/3,-z+2/3
-202 +y+1/3,y-x+2/3,-z+2/3
-203 x-y+1/3,+x+2/3,-z+2/3
-204 x-y+1/3,-y+2/3,-z+1/6
-205 +y+1/3,+x+2/3,-z+1/6
-206 -x+1/3,y-x+2/3,-z+1/6

loop_
_atom_site_type_symbol
_atom_site_label
_atom_site_fract_x
_atom_site_fract_y
_atom_site_fract_z
_atom_site_occupancy
_atom_site_thermal_displace_type
_atom_site_U_iso_or_equiv
_atom_site_symmetry_multiplicity
Ca Ca 0.0 0.0 0.0 1.0 Uiso 0.025 6
C C 0.0 0.0 0.25 1.0 Uiso 0.025 6
O O 0.2568 0.0 0.25 1.0 Uiso 0.025 18

loop_
_atom_type_symbol
_atom_type_number_in_cell
Ca 6.0
O 18.0
C 6.0

loop_
_pd_block_diffractogram_id
2012-05-24T12:12|K5CA3V5O18_H_01|Tyutyunnik|STADI-P
